data_7005093
loop_
_publ_author_name
'Landry, Victoria K.'
'Buccella, Daniela'
'Pang, Keliang'
'Parkin, Gerard'

_publ_section_title
;
 Bis- and tris(2-seleno-1-methylimidazolyl)hydroborato complexes,
 {[BseMe]ZnX}2(X=Cl, I), [BseMe]2Zn and [TseMe]Re(CO)3: structural
 evidence that the [BseMe] ligand is not merely a "heavier" version of
 the sulfur counterpart, [BmMe].
;
_journal_issue 8
_journal_name_full 'Dalton transactions (Cambridge, England : 2003)'
_journal_page_first 866
_journal_page_last 870
_journal_paper_doi 10.1039/b616630j
_journal_year 2007
_chemical_formula_sum 'C16 H24 B2 I2 N8 Se4 Zn2'
_chemical_formula_weight 1050.43
_chemical_name_systematic
;
?
;
_space_group_IT_number 2
_symmetry_cell_setting triclinic
_symmetry_space_group_name_Hall '-P 1'
_symmetry_space_group_name_H-M 'P -1'
_atom_sites_solution_hydrogens geom
_atom_sites_solution_primary direct
_atom_sites_solution_secondary difmap
_audit_creation_method SHELXL-97
_cell_angle_alpha 70.8520(10)
_cell_angle_beta 78.2670(10)
_cell_angle_gamma 70.8540(10)
_cell_formula_units_Z 1
_cell_length_a 7.7612(4)
_cell_length_b 8.8013(5)
_cell_length_c 11.9260(7)
_cell_measurement_reflns_used 2338
_cell_measurement_temperature 243(2)
_cell_measurement_theta_max 27.59
_cell_measurement_theta_min 2.55
_cell_volume 722.81(7)
_computing_cell_refinement 'Bruker SMART'
_computing_data_collection 'Bruker SMART'
_computing_data_reduction 'Bruker SAINT'
_computing_molecular_graphics 'Bruker SHELXTL'
_computing_publication_material 'Bruker SHELXTL'
_computing_structure_refinement 'SHELXL-97 (Sheldrick, 1997)'
_computing_structure_solution 'SHELXS-97 (Sheldrick, 1990)'
_diffrn_ambient_temperature 243(2)
_diffrn_measured_fraction_theta_full 0.992
_diffrn_measured_fraction_theta_max 0.992
_diffrn_measurement_device_type 'CCD area detector'
_diffrn_measurement_method 'phi and omega scans'
_diffrn_radiation_monochromator graphite
_diffrn_radiation_source 'fine-focus sealed tube'
_diffrn_radiation_type MoK\a
_diffrn_radiation_wavelength 0.71073
_diffrn_reflns_av_R_equivalents 0.0221
_diffrn_reflns_av_sigmaI/netI 0.0403
_diffrn_reflns_limit_h_max 4
_diffrn_reflns_limit_h_min -9
_diffrn_reflns_limit_k_max 10
_diffrn_reflns_limit_k_min -10
_diffrn_reflns_limit_l_max 14
_diffrn_reflns_limit_l_min -14
_diffrn_reflns_number 4843
_diffrn_reflns_theta_full 26.37
_diffrn_reflns_theta_max 26.37
_diffrn_reflns_theta_min 1.82
_exptl_absorpt_coefficient_mu 8.853
_exptl_absorpt_correction_T_max 0.4714
_exptl_absorpt_correction_T_min 0.4714
_exptl_absorpt_correction_type empirical
_exptl_absorpt_process_details SADABS
_exptl_crystal_colour COLORLESS
_exptl_crystal_density_diffrn 2.413
_exptl_crystal_density_method 'not measured'
_exptl_crystal_description BLOCK
_exptl_crystal_F_000 488
_exptl_crystal_size_max 0.10
_exptl_crystal_size_mid 0.10
_exptl_crystal_size_min 0.10
_refine_diff_density_max 0.563
_refine_diff_density_min -0.604
_refine_diff_density_rms 0.125
_refine_ls_extinction_method none
_refine_ls_goodness_of_fit_ref 1.017
_refine_ls_hydrogen_treatment mixed
_refine_ls_matrix_type full
_refine_ls_number_parameters 162
_refine_ls_number_reflns 2922
_refine_ls_number_restraints 0
_refine_ls_restrained_S_all 1.017
_refine_ls_R_factor_all 0.0454
_refine_ls_R_factor_gt 0.0306
_refine_ls_shift/su_max 0.022
_refine_ls_shift/su_mean 0.002
_refine_ls_structure_factor_coef Fsqd
_refine_ls_weighting_details 'calc w=1/[\s^2^(Fo^2^)+(0.0230P)^2^+1.1462P] where P=(Fo^2^+2Fc^2^)/3'
_refine_ls_weighting_scheme calc
_refine_ls_wR_factor_gt 0.0601
_refine_ls_wR_factor_ref 0.0652
_reflns_number_gt 2353
_reflns_number_total 2922
_reflns_threshold_expression >2sigma(I)
_cod_data_source_file b616630j.txt
_cod_data_source_block sezns10
_cod_depositor_comments
;
The following automatic conversions were performed:
'_symmetry_cell_setting' value 'Triclinic' changed to 'triclinic'
according to '/home/saulius/struct/CIF-dictionaries/cif_core.dic'
dictionary named 'cif_core.dic' version 2.4.1 from
2010-06-29.

'_exptl_absorpt_correction_type' value 'EMPIRICAL' changed to
'empirical' according to
'/home/saulius/struct/CIF-dictionaries/cif_core.dic' dictionary named
'cif_core.dic' version 2.4.1 from 2010-06-29.

Automatic conversion script
Id: cif_fix_enum 1527 2010-12-29 10:47:43Z saulius 
;
_cod_original_sg_symbol_H-M P-1
_cod_database_code 7005093

loop_
_symmetry_equiv_pos_as_xyz
'x, y, z'
'-x, -y, -z'

loop_
_atom_site_label
_atom_site_type_symbol
_atom_site_fract_x
_atom_site_fract_y
_atom_site_fract_z
_atom_site_U_iso_or_equiv
_atom_site_adp_type
_atom_site_occupancy
_atom_site_symmetry_multiplicity
_atom_site_calc_flag
_atom_site_refinement_flags
_atom_site_disorder_assembly
_atom_site_disorder_group
Zn Zn 0.09372(8) 0.07088(7) 0.33790(5) 0.03444(16) Uani 1 1 d . . .
I I 0.03410(4) 0.37688(4) 0.21436(3) 0.03946(12) Uani 1 1 d . . .
B B 0.5067(7) -0.0789(7) 0.2639(5) 0.0292(13) Uani 1 1 d . . .
H1 H 0.384(6) 0.039(5) 0.266(4) 0.022(12) Uiso 1 1 d . . .
H2 H 0.640(7) -0.038(7) 0.226(5) 0.050(16) Uiso 1 1 d . . .
Se1 Se 0.08833(6) -0.13609(6) 0.24594(5) 0.02900(13) Uani 1 1 d . . .
Se2 Se 0.23325(6) -0.01464(6) 0.52402(4) 0.02551(12) Uani 1 1 d . . .
N11 N 0.4760(5) -0.1574(5) 0.1728(3) 0.0270(9) Uani 1 1 d . . .
N12 N 0.3498(5) -0.2285(5) 0.0567(4) 0.0315(10) Uani 1 1 d . . .
N21 N 0.5264(5) -0.2082(5) 0.3893(3) 0.0243(8) Uani 1 1 d . . .
N22 N 0.5185(5) -0.3246(5) 0.5820(4) 0.0274(9) Uani 1 1 d . . .
C11 C 0.3178(6) -0.1731(6) 0.1533(4) 0.0248(10) Uani 1 1 d . . .
C12 C 0.6074(6) -0.2055(6) 0.0844(5) 0.0345(12) Uani 1 1 d . . .
H12A H 0.7311 -0.2074 0.0757 0.041 Uiso 1 1 calc R . .
C13 C 0.5319(7) -0.2487(6) 0.0136(5) 0.0363(12) Uani 1 1 d . . .
H13A H 0.5916 -0.2861 -0.0534 0.044 Uiso 1 1 calc R . .
C14 C 0.2129(7) -0.2512(7) 0.0005(5) 0.0411(13) Uani 1 1 d . . .
H14A H 0.0953 -0.2312 0.0485 0.062 Uiso 1 1 calc R . .
H14B H 0.2504 -0.3649 -0.0059 0.062 Uiso 1 1 calc R . .
H14C H 0.2021 -0.1727 -0.0786 0.062 Uiso 1 1 calc R . .
C21 C 0.4354(5) -0.1943(5) 0.4951(4) 0.0208(9) Uani 1 1 d . . .
C22 C 0.6726(6) -0.3520(6) 0.4120(5) 0.0339(12) Uani 1 1 d . . .
H22A H 0.7609 -0.3924 0.3539 0.041 Uiso 1 1 calc R . .
C23 C 0.6677(7) -0.4240(6) 0.5299(5) 0.0347(12) Uani 1 1 d . . .
H23A H 0.7503 -0.5233 0.5695 0.042 Uiso 1 1 calc R . .
C24 C 0.4686(7) -0.3524(7) 0.7101(5) 0.0368(13) Uani 1 1 d . . .
H24A H 0.3586 -0.2658 0.7247 0.055 Uiso 1 1 calc R . .
H24B H 0.5681 -0.3487 0.7461 0.055 Uiso 1 1 calc R . .
H24C H 0.4460 -0.4613 0.7449 0.055 Uiso 1 1 calc R . .

loop_
_atom_site_aniso_label
_atom_site_aniso_U_11
_atom_site_aniso_U_22
_atom_site_aniso_U_33
_atom_site_aniso_U_23
_atom_site_aniso_U_13
_atom_site_aniso_U_12
Zn 0.0468(3) 0.0238(3) 0.0306(4) -0.0072(3) -0.0114(3) -0.0034(3)
I 0.02963(17) 0.02449(18) 0.0505(2) -0.00174(16) 0.00222(15) -0.00259(13)
B 0.021(2) 0.037(3) 0.028(3) -0.010(3) 0.000(2) -0.006(2)
Se1 0.0240(2) 0.0332(3) 0.0315(3) -0.0149(2) 0.0018(2) -0.0076(2)
Se2 0.0204(2) 0.0301(3) 0.0247(3) -0.0101(2) 0.00010(19) -0.00455(19)
N11 0.027(2) 0.028(2) 0.018(2) -0.0055(17) -0.0014(17) -0.0001(17)
N12 0.038(2) 0.031(2) 0.020(2) -0.0078(18) -0.0002(18) -0.0047(19)
N21 0.0228(18) 0.025(2) 0.024(2) -0.0088(17) -0.0056(17) -0.0025(16)
N22 0.027(2) 0.026(2) 0.026(2) -0.0044(18) -0.0027(17) -0.0070(17)
C11 0.026(2) 0.026(3) 0.019(3) -0.004(2) -0.0020(19) -0.0045(19)
C12 0.024(2) 0.038(3) 0.032(3) -0.012(2) 0.008(2) -0.001(2)
C13 0.039(3) 0.039(3) 0.023(3) -0.014(2) 0.005(2) -0.001(2)
C14 0.051(3) 0.049(3) 0.031(3) -0.017(3) 0.001(3) -0.021(3)
C21 0.018(2) 0.021(2) 0.025(3) -0.008(2) -0.0036(19) -0.0069(17)
C22 0.028(2) 0.031(3) 0.039(3) -0.016(2) -0.006(2) 0.003(2)
C23 0.032(3) 0.026(3) 0.041(3) -0.008(2) -0.010(2) 0.001(2)
C24 0.030(3) 0.043(3) 0.031(3) -0.001(2) -0.006(2) -0.008(2)

loop_
_atom_type_symbol
_atom_type_description
_atom_type_scat_dispersion_real
_atom_type_scat_dispersion_imag
_atom_type_scat_source
C C 0.0033 0.0016 'International Tables Vol C Tables 4.2.6.8 and 6.1.1.4'
H H 0.0000 0.0000 'International Tables Vol C Tables 4.2.6.8 and 6.1.1.4'
B B 0.0013 0.0007 'International Tables Vol C Tables 4.2.6.8 and 6.1.1.4'
N N 0.0061 0.0033 'International Tables Vol C Tables 4.2.6.8 and 6.1.1.4'
Zn Zn 0.2839 1.4301 'International Tables Vol C Tables 4.2.6.8 and 6.1.1.4'
Se Se -0.0929 2.2259 'International Tables Vol C Tables 4.2.6.8 and 6.1.1.4'
I I -0.4742 1.8119 'International Tables Vol C Tables 4.2.6.8 and 6.1.1.4'

loop_
_geom_angle_atom_site_label_1
_geom_angle_atom_site_label_2
_geom_angle_atom_site_label_3
_geom_angle
_geom_angle_site_symmetry_1
_geom_angle_site_symmetry_3
_geom_angle_publ_flag
Se1 Zn Se2 120.92(3) . . ?
Se1 Zn I 119.03(3) . . ?
Se2 Zn I 118.03(3) . . ?
Se1 Zn Se2 86.07(2) . 2_556 ?
Se2 Zn Se2 88.51(2) . 2_556 ?
I Zn Se2 109.90(2) . 2_556 ?
H2 B H1 109(3) . . ?
H2 B N21 111(3) . . ?
H1 B N21 112(2) . . ?
H2 B N11 106(3) . . ?
H1 B N11 108(2) . . ?
N21 B N11 110.8(4) . . ?
C11 Se1 Zn 103.37(14) . . ?
C21 Se2 Zn 99.16(14) . . ?
C21 Se2 Zn 121.52(13) . 2_556 ?
Zn Se2 Zn 91.49(2) . 2_556 ?
C11 N11 C12 106.5(4) . . ?
C11 N11 B 128.6(4) . . ?
C12 N11 B 124.4(4) . . ?
C11 N12 C13 108.4(4) . . ?
C11 N12 C14 126.2(4) . . ?
C13 N12 C14 125.2(4) . . ?
C21 N21 C22 106.8(4) . . ?
C21 N21 B 129.5(4) . . ?
C22 N21 B 122.7(4) . . ?
C21 N22 C23 108.4(4) . . ?
C21 N22 C24 126.6(4) . . ?
C23 N22 C24 124.9(4) . . ?
N12 C11 N11 108.7(4) . . ?
N12 C11 Se1 123.3(3) . . ?
N11 C11 Se1 128.0(3) . . ?
C13 C12 N11 109.4(4) . . ?
C12 C13 N12 107.1(4) . . ?
N21 C21 N22 109.0(4) . . ?
N21 C21 Se2 127.0(3) . . ?
N22 C21 Se2 123.8(3) . . ?
C23 C22 N21 108.9(4) . . ?
C22 C23 N22 106.8(4) . . ?

loop_
_geom_bond_atom_site_label_1
_geom_bond_atom_site_label_2
_geom_bond_distance
_geom_bond_site_symmetry_2
_geom_bond_publ_flag
Zn Se1 2.4294(8) . ?
Zn Se2 2.4522(8) . ?
Zn I 2.5485(7) . ?
Zn Se2 2.8260(8) 2_556 ?
B H2 1.16(5) . ?
B H1 1.16(4) . ?
B N21 1.554(7) . ?
B N11 1.556(7) . ?
Se1 C11 1.885(4) . ?
Se2 C21 1.895(4) . ?
Se2 Zn 2.8260(8) 2_556 ?
N11 C11 1.352(6) . ?
N11 C12 1.379(6) . ?
N12 C11 1.341(6) . ?
N12 C13 1.376(6) . ?
N12 C14 1.462(7) . ?
N21 C21 1.337(6) . ?
N21 C22 1.386(6) . ?
N22 C21 1.346(6) . ?
N22 C23 1.375(6) . ?
N22 C24 1.457(6) . ?
C12 C13 1.326(7) . ?
C22 C23 1.338(7) . ?
